data_7153301
loop_
_publ_author_name
'Samankumara, Lalith P.'
'Zeller, Matthias'
'Krause, Jeanette A.'
'Br\"uckner, Christian'

_publ_section_title
;
 Syntheses, structures, modification, and optical properties of
 meso-tetraaryl-2,3-dimethoxychlorin, and two isomeric
 meso-tetraaryl-2,3,12,13-tetrahydroxybacteriochlorins.
;
_journal_issue 8
_journal_name_full 'Organic &amp; biomolecular chemistry'
_journal_page_first 1951
_journal_page_last 1965
_journal_paper_doi 10.1039/b924539a
_journal_volume 8
_journal_year 2010
_chemical_formula_moiety 'C56 H58 N4 O16, 4.62(C H Cl3)'
_chemical_formula_sum 'C60.62 H62.62 Cl13.86 N4 O16'
_chemical_formula_weight 1594.67
_chemical_name_systematic
;
?
;
_space_group_IT_number 2
_symmetry_cell_setting triclinic
_symmetry_space_group_name_Hall '-P 1'
_symmetry_space_group_name_H-M 'P -1'
_atom_sites_solution_hydrogens geom
_atom_sites_solution_primary direct
_atom_sites_solution_secondary difmap
_audit_creation_method SHELXL-97
_cell_angle_alpha 69.9290(10)
_cell_angle_beta 82.0790(10)
_cell_angle_gamma 72.1360(10)
_cell_formula_units_Z 2
_cell_length_a 11.6873(9)
_cell_length_b 15.6713(12)
_cell_length_c 22.2525(17)
_cell_measurement_reflns_used 6936
_cell_measurement_temperature 100(2)
_cell_measurement_theta_max 30.45
_cell_measurement_theta_min 2.63
_cell_volume 3641.2(5)
_computing_cell_refinement 'Apex2 v2008.2-4'
_computing_data_collection 'Apex2 v2008.2-4 (Bruker, 2008)'
_computing_data_reduction 'Apex2 v2008.2-4'
_computing_molecular_graphics 'SHELXTL 6.14'
_computing_publication_material 'SHELXTL 6.14'
_computing_structure_refinement 'SHELXTL 6.14'
_computing_structure_solution 'SHELXTL 6.14 (Bruker, 2000-2003; Sheldrick, 2008)'
_diffrn_ambient_temperature 100(2)
_diffrn_measured_fraction_theta_full 0.998
_diffrn_measured_fraction_theta_max 0.998
_diffrn_measurement_device_type 'Bruker AXS SMART APEX CCD diffractometer'
_diffrn_measurement_method '\w scans'
_diffrn_radiation_monochromator graphite
_diffrn_radiation_source 'fine-focus sealed tube'
_diffrn_radiation_type MoK\a
_diffrn_radiation_wavelength 0.71073
_diffrn_reflns_av_R_equivalents 0.0355
_diffrn_reflns_av_sigmaI/netI 0.0560
_diffrn_reflns_limit_h_max 13
_diffrn_reflns_limit_h_min -13
_diffrn_reflns_limit_k_max 18
_diffrn_reflns_limit_k_min -18
_diffrn_reflns_limit_l_max 26
_diffrn_reflns_limit_l_min -26
_diffrn_reflns_number 29211
_diffrn_reflns_theta_full 25.03
_diffrn_reflns_theta_max 25.03
_diffrn_reflns_theta_min 0.97
_diffrn_standards_number 0
_exptl_absorpt_coefficient_mu 0.590
_exptl_absorpt_correction_T_max 0.915
_exptl_absorpt_correction_T_min 0.832
_exptl_absorpt_correction_type multi-scan
_exptl_absorpt_process_details 'Apex2 v2008.2-4 (Bruker, 2008)'
_exptl_crystal_colour black
_exptl_crystal_density_diffrn 1.454
_exptl_crystal_density_method 'not measured'
_exptl_crystal_description block
_exptl_crystal_F_000 1635.3
_exptl_crystal_size_max 0.45
_exptl_crystal_size_mid 0.25
_exptl_crystal_size_min 0.15
_refine_diff_density_max 1.208
_refine_diff_density_min -1.393
_refine_diff_density_rms 0.116
_refine_ls_extinction_method none
_refine_ls_goodness_of_fit_ref 1.087
_refine_ls_hydrogen_treatment constr
_refine_ls_matrix_type full
_refine_ls_number_parameters 896
_refine_ls_number_reflns 12829
_refine_ls_number_restraints 0
_refine_ls_restrained_S_all 1.087
_refine_ls_R_factor_all 0.1140
_refine_ls_R_factor_gt 0.0920
_refine_ls_shift/su_max 0.004
_refine_ls_shift/su_mean 0.000
_refine_ls_structure_factor_coef Fsqd
_refine_ls_weighting_details 'calc w=1/[\s^2^(Fo^2^)+(0.1067P)^2^+17.9934P] where P=(Fo^2^+2Fc^2^)/3'
_refine_ls_weighting_scheme calc
_refine_ls_wR_factor_gt 0.2370
_refine_ls_wR_factor_ref 0.2518
_reflns_number_gt 9870
_reflns_number_total 12829
_reflns_threshold_expression I>2\s(I)
_cod_data_source_file b924539a.txt
_cod_data_source_block 4d
_cod_depositor_comments
;
The following automatic conversions were performed:

'_symmetry_cell_setting' value 'Triclinic' changed to 'triclinic'
according to /home/saulius/struct/CIF-dictionaries/cif_core.dic
dictionary named 'cif_core.dic' version 2.4.2 from 2011-04-26.

Automatic conversion script
Id: cif_fix_values 1891 2012-01-12 08:04:46Z andrius 
;
_cod_original_sg_symbol_H-M P-1
_cod_database_code 7153301

loop_
_symmetry_equiv_pos_as_xyz
'x, y, z'
'-x, -y, -z'

loop_
_atom_site_label
_atom_site_type_symbol
_atom_site_fract_x
_atom_site_fract_y
_atom_site_fract_z
_atom_site_U_iso_or_equiv
_atom_site_adp_type
_atom_site_occupancy
_atom_site_symmetry_multiplicity
_atom_site_calc_flag
_atom_site_refinement_flags
_atom_site_disorder_assembly
_atom_site_disorder_group
C1 C 0.7356(4) 0.2073(3) 0.3308(2) 0.0142(10) Uani 1 1 d . . .
C2 C 0.7492(5) 0.2028(4) 0.3990(2) 0.0173(11) Uani 1 1 d . . .
H2 H 0.8326 0.2007 0.4064 0.021 Uiso 1 1 calc R . .
C3 C 0.6571(5) 0.2948(4) 0.4025(2) 0.0169(11) Uani 1 1 d . . .
H3 H 0.6986 0.3453 0.3937 0.020 Uiso 1 1 calc R . .
C4 C 0.5768(5) 0.3180(4) 0.3471(2) 0.0152(10) Uani 1 1 d . . .
C5 C 0.4636(5) 0.3847(3) 0.3395(2) 0.0149(10) Uani 1 1 d . . .
C6 C 0.3836(4) 0.4060(3) 0.2920(2) 0.0145(10) Uani 1 1 d . . .
C7 C 0.2711(5) 0.4789(4) 0.2809(2) 0.0178(11) Uani 1 1 d . . .
H7 H 0.2385 0.5217 0.3046 0.021 Uiso 1 1 calc R . .
C8 C 0.2193(5) 0.4761(4) 0.2307(2) 0.0175(11) Uani 1 1 d . . .
H8 H 0.1443 0.5164 0.2135 0.021 Uiso 1 1 calc R . .
C9 C 0.2968(4) 0.4024(3) 0.2084(2) 0.0149(10) Uani 1 1 d . . .
C10 C 0.2752(4) 0.3771(3) 0.1575(2) 0.0152(10) Uani 1 1 d . . .
C11 C 0.3541(4) 0.3073(3) 0.1333(2) 0.0144(10) Uani 1 1 d . . .
C12 C 0.3206(4) 0.2837(4) 0.0783(2) 0.0173(11) Uani 1 1 d . . .
H12 H 0.3264 0.3349 0.0371 0.021 Uiso 1 1 calc R . .
C13 C 0.4217(5) 0.1929(4) 0.0795(2) 0.0188(11) Uani 1 1 d . . .
H13 H 0.4507 0.1905 0.0355 0.023 Uiso 1 1 calc R . .
C14 C 0.5168(4) 0.2011(3) 0.1155(2) 0.0140(10) Uani 1 1 d . . .
C15 C 0.6366(4) 0.1514(3) 0.1141(2) 0.0138(10) Uani 1 1 d . . .
C16 C 0.7261(4) 0.1407(3) 0.1550(2) 0.0133(10) Uani 1 1 d . . .
C17 C 0.8444(5) 0.0808(4) 0.1584(2) 0.0173(11) Uani 1 1 d . . .
H17 H 0.8823 0.0467 0.1297 0.021 Uiso 1 1 calc R . .
C18 C 0.8954(5) 0.0802(4) 0.2108(2) 0.0167(10) Uani 1 1 d . . .
H18 H 0.9745 0.0449 0.2247 0.020 Uiso 1 1 calc R . .
C19 C 0.8112(4) 0.1402(3) 0.2405(2) 0.0148(10) Uani 1 1 d . . .
C20 C 0.8219(4) 0.1510(3) 0.3001(2) 0.0145(10) Uani 1 1 d . . .
C21 C 0.4180(4) 0.4389(4) 0.3867(2) 0.0159(10) Uani 1 1 d . . .
C22 C 0.4672(4) 0.5093(3) 0.3872(2) 0.0149(10) Uani 1 1 d . . .
H22 H 0.5328 0.5226 0.3589 0.018 Uiso 1 1 calc R . .
C23 C 0.4183(4) 0.5597(3) 0.4299(2) 0.0160(10) Uani 1 1 d . . .
C24 C 0.3234(4) 0.5405(4) 0.4713(2) 0.0170(11) Uani 1 1 d . . .
C25 C 0.2749(5) 0.4693(4) 0.4708(2) 0.0181(11) Uani 1 1 d . . .
C26 C 0.3239(5) 0.4184(4) 0.4284(3) 0.0206(11) Uani 1 1 d . . .
H26 H 0.2924 0.3693 0.4282 0.025 Uiso 1 1 calc R . .
C27 C 0.5544(5) 0.6561(4) 0.3927(3) 0.0256(12) Uani 1 1 d . . .
H27A H 0.6239 0.6001 0.3987 0.038 Uiso 1 1 calc R . .
H27B H 0.5760 0.7054 0.4026 0.038 Uiso 1 1 calc R . .
H27C H 0.5301 0.6797 0.3482 0.038 Uiso 1 1 calc R . .
C28 C 0.1825(5) 0.6751(4) 0.4863(3) 0.0259(12) Uani 1 1 d . . .
H28A H 0.2127 0.7126 0.4458 0.039 Uiso 1 1 calc R . .
H28B H 0.1579 0.7122 0.5158 0.039 Uiso 1 1 calc R . .
H28C H 0.1133 0.6580 0.4785 0.039 Uiso 1 1 calc R . .
C29 C 0.1272(6) 0.3855(5) 0.5120(3) 0.0363(15) Uani 1 1 d . . .
H29A H 0.1002 0.4013 0.4687 0.054 Uiso 1 1 calc R . .
H29B H 0.0582 0.3844 0.5424 0.054 Uiso 1 1 calc R . .
H29C H 0.1864 0.3232 0.5237 0.054 Uiso 1 1 calc R . .
C30 C 0.1579(4) 0.4321(3) 0.1268(2) 0.0141(10) Uani 1 1 d . . .
C31 C 0.0520(5) 0.4122(3) 0.1551(2) 0.0161(10) Uani 1 1 d . . .
H31 H 0.0545 0.3596 0.1928 0.019 Uiso 1 1 calc R . .
C32 C -0.0587(4) 0.4690(3) 0.1286(2) 0.0154(10) Uani 1 1 d . . .
C33 C -0.0613(4) 0.5472(3) 0.0737(2) 0.0150(10) Uani 1 1 d . . .
C34 C 0.0446(5) 0.5665(4) 0.0447(2) 0.0160(10) Uani 1 1 d . . .
C35 C 0.1550(5) 0.5093(3) 0.0706(2) 0.0155(10) Uani 1 1 d . . .
H35 H 0.2276 0.5224 0.0504 0.019 Uiso 1 1 calc R . .
C36 C -0.1682(5) 0.3682(4) 0.2017(3) 0.0239(12) Uani 1 1 d . . .
H36A H -0.1178 0.3150 0.1880 0.036 Uiso 1 1 calc R . .
H36B H -0.2507 0.3631 0.2106 0.036 Uiso 1 1 calc R . .
H36C H -0.1364 0.3670 0.2406 0.036 Uiso 1 1 calc R . .
C37 C -0.2220(5) 0.6788(4) 0.0771(3) 0.0250(12) Uani 1 1 d . . .
H37A H -0.2433 0.6505 0.1223 0.038 Uiso 1 1 calc R . .
H37B H -0.2943 0.7226 0.0547 0.038 Uiso 1 1 calc R . .
H37C H -0.1631 0.7132 0.0741 0.038 Uiso 1 1 calc R . .
C38 C 0.1369(5) 0.6639(4) -0.0430(3) 0.0265(13) Uani 1 1 d . . .
H38A H 0.1880 0.6708 -0.0145 0.040 Uiso 1 1 calc R . .
H38B H 0.1155 0.7224 -0.0792 0.040 Uiso 1 1 calc R . .
H38C H 0.1806 0.6112 -0.0588 0.040 Uiso 1 1 calc R . .
C39 C 0.6786(4) 0.0979(4) 0.0661(2) 0.0154(10) Uani 1 1 d . . .
C40 C 0.6368(5) 0.0211(4) 0.0736(2) 0.0161(10) Uani 1 1 d . . .
H40 H 0.5855 0.0007 0.1093 0.019 Uiso 1 1 calc R . .
C41 C 0.6709(5) -0.0261(4) 0.0282(3) 0.0196(11) Uani 1 1 d . . .
C42 C 0.7490(5) 0.0010(4) -0.0223(2) 0.0219(12) Uani 1 1 d . . .
C43 C 0.7923(5) 0.0774(4) -0.0290(2) 0.0242(12) Uani 1 1 d . . .
C44 C 0.7567(5) 0.1265(4) 0.0156(2) 0.0195(11) Uani 1 1 d . . .
H44 H 0.7857 0.1787 0.0112 0.023 Uiso 1 1 calc R . .
C45 C 0.5438(5) -0.1255(4) 0.0811(3) 0.0275(13) Uani 1 1 d . . .
H45A H 0.5832 -0.1489 0.1220 0.041 Uiso 1 1 calc R . .
H45B H 0.5153 -0.1752 0.0760 0.041 Uiso 1 1 calc R . .
H45C H 0.4754 -0.0701 0.0802 0.041 Uiso 1 1 calc R . .
C46 C 0.8931(5) -0.1117(5) -0.0626(3) 0.0356(15) Uani 1 1 d . . .
H46A H 0.9552 -0.0821 -0.0616 0.053 Uiso 1 1 calc R . .
H46B H 0.9101 -0.1363 -0.0989 0.053 Uiso 1 1 calc R . .
H46C H 0.8926 -0.1638 -0.0226 0.053 Uiso 1 1 calc R . .
C47 C 0.9079(8) 0.1820(7) -0.0924(3) 0.058(2) Uani 1 1 d . . .
H47A H 0.8377 0.2359 -0.0926 0.087 Uiso 1 1 calc R . .
H47B H 0.9512 0.1954 -0.1340 0.087 Uiso 1 1 calc R . .
H47C H 0.9613 0.1712 -0.0587 0.087 Uiso 1 1 calc R . .
C48 C 0.9394(4) 0.0938(3) 0.3316(2) 0.0145(10) Uani 1 1 d . . .
C49 C 1.0457(5) 0.1164(4) 0.3064(2) 0.0182(11) Uani 1 1 d . . .
H49 H 1.0449 0.1687 0.2686 0.022 Uiso 1 1 calc R . .
C50 C 1.1535(5) 0.0627(4) 0.3363(2) 0.0177(11) Uani 1 1 d . . .
C51 C 1.1547(5) -0.0129(4) 0.3925(2) 0.0179(11) Uani 1 1 d . . .
C52 C 1.0483(5) -0.0346(3) 0.4179(2) 0.0180(11) Uani 1 1 d . . .
C53 C 0.9406(5) 0.0171(3) 0.3868(2) 0.0174(11) Uani 1 1 d . . .
H53 H 0.8685 -0.0001 0.4033 0.021 Uiso 1 1 calc R . .
C54 C 1.2660(6) 0.1567(5) 0.2589(3) 0.0368(16) Uani 1 1 d . . .
H54A H 1.2344 0.1486 0.2232 0.055 Uiso 1 1 calc R . .
H54B H 1.3493 0.1596 0.2484 0.055 Uiso 1 1 calc R . .
H54C H 1.2168 0.2155 0.2663 0.055 Uiso 1 1 calc R . .
C55 C 1.3527(5) -0.1197(4) 0.3965(3) 0.0280(13) Uani 1 1 d . . .
H55A H 1.3207 -0.1646 0.3872 0.042 Uiso 1 1 calc R . .
H55B H 1.4198 -0.1546 0.4253 0.042 Uiso 1 1 calc R . .
H55C H 1.3811 -0.0796 0.3565 0.042 Uiso 1 1 calc R . .
C56 C 0.9481(5) -0.1286(4) 0.5027(3) 0.0267(13) Uani 1 1 d . . .
H56A H 0.8903 -0.0711 0.5081 0.040 Uiso 1 1 calc R . .
H56B H 0.9641 -0.1774 0.5447 0.040 Uiso 1 1 calc R . .
H56C H 0.9149 -0.1515 0.4751 0.040 Uiso 1 1 calc R . .
C57 C 0.5610(5) 0.5521(4) 0.1033(3) 0.0295(13) Uani 1 1 d . . .
H57 H 0.6443 0.5571 0.0891 0.035 Uiso 1 1 calc R . .
C58 C 0.8789(6) 0.4936(5) 0.3486(3) 0.0392(16) Uani 1 1 d . . .
H58 H 0.8342 0.4903 0.3906 0.047 Uiso 1 1 calc R . .
C60 C 0.7123(12) 0.9100(8) 0.2724(6) 0.078(4) Uani 0.820(6) 1 d P . .
H60 H 0.7631 0.9543 0.2524 0.094 Uiso 0.820(6) 1 calc PR . .
C61 C 0.2302(10) 0.8578(7) 0.2174(5) 0.058(3) Uani 0.801(6) 1 d P . .
H61 H 0.1876 0.8928 0.1762 0.070 Uiso 0.801(6) 1 calc PR . .
Cl1 Cl 0.54955(14) 0.44675(11) 0.09799(9) 0.0390(4) Uani 1 1 d . . .
Cl2 Cl 0.53465(15) 0.55291(13) 0.18332(8) 0.0415(4) Uani 1 1 d . . .
Cl3 Cl 0.45773(15) 0.65103(12) 0.05345(9) 0.0426(4) Uani 1 1 d . . .
Cl4 Cl 0.97396(16) 0.38033(13) 0.35300(8) 0.0469(5) Uani 1 1 d . . .
Cl5 Cl 0.77346(15) 0.53133(14) 0.28812(8) 0.0457(5) Uani 1 1 d . . .
Cl6 Cl 0.96280(17) 0.57491(15) 0.33271(10) 0.0531(5) Uani 1 1 d . . .
Cl7 Cl 0.2515(3) 0.22899(18) 0.38966(14) 0.0849(8) Uani 1 1 d . . .
C59 C 0.3497(14) 0.1298(11) 0.4239(6) 0.055(3) Uani 0.591(13) 1 d P A 1
H59 H 0.3109 0.0787 0.4294 0.066 Uiso 0.591(13) 1 calc PR A 1
Cl8 Cl 0.3740(12) 0.1243(9) 0.5012(6) 0.154(5) Uani 0.591(13) 1 d P A 1
C59B C 0.423(2) 0.1452(15) 0.4276(9) 0.055(3) Uani 0.409(13) 1 d P A 2
H59B H 0.4665 0.1905 0.4292 0.066 Uiso 0.409(13) 1 calc PR A 2
Cl18 Cl 0.3920(10) 0.0899(15) 0.5010(4) 0.139(7) Uani 0.409(13) 1 d P A 2
Cl9 Cl 0.4866(3) 0.1046(3) 0.37462(16) 0.1133(13) Uani 1 1 d . . .
Cl10 Cl 0.5685(3) 0.9712(3) 0.25220(16) 0.0881(12) Uani 0.820(6) 1 d P . .
Cl11 Cl 0.7358(7) 0.8669(5) 0.3528(2) 0.181(3) Uani 0.820(6) 1 d P . .
Cl12 Cl 0.7639(6) 0.8151(4) 0.2393(3) 0.178(3) Uani 0.820(6) 1 d P . .
Cl13 Cl 0.3081(6) 0.9272(3) 0.22824(16) 0.129(2) Uani 0.801(6) 1 d P . .
Cl14 Cl 0.3307(4) 0.7532(3) 0.2096(2) 0.0993(14) Uani 0.801(6) 1 d P . .
Cl15 Cl 0.1235(4) 0.8375(3) 0.27750(19) 0.1070(16) Uani 0.801(6) 1 d P . .
N1 N 0.6289(4) 0.2679(3) 0.30689(18) 0.0121(8) Uani 1 1 d . . .
N2 N 0.3948(4) 0.3627(3) 0.24636(18) 0.0123(8) Uani 1 1 d . . .
H2A H 0.4567 0.3159 0.2421 0.015 Uiso 1 1 calc R . .
N3 N 0.4670(4) 0.2600(3) 0.15135(19) 0.0133(8) Uani 1 1 d . . .
N4 N 0.7098(4) 0.1770(3) 0.20464(19) 0.0136(9) Uani 1 1 d . . .
H4 H 0.6438 0.2180 0.2125 0.016 Uiso 1 1 calc R . .
O1 O 0.7155(4) 0.1218(3) 0.44023(17) 0.0250(9) Uani 1 1 d . . .
H1 H 0.7161 0.1195 0.4785 0.038 Uiso 1 1 calc R . .
O2 O 0.5979(4) 0.2817(3) 0.46340(17) 0.0233(8) Uani 1 1 d . . .
H2B H 0.5996 0.3244 0.4776 0.035 Uiso 1 1 calc R . .
O3 O 0.2060(3) 0.2668(3) 0.08494(17) 0.0208(8) Uani 1 1 d . . .
H3A H 0.1615 0.3088 0.0562 0.031 Uiso 1 1 calc R . .
O4 O 0.3876(3) 0.1099(2) 0.11825(17) 0.0201(8) Uani 1 1 d . . .
H4B H 0.3406 0.0991 0.0982 0.030 Uiso 1 1 calc R . .
O5 O 0.4569(3) 0.6315(3) 0.43443(18) 0.0222(8) Uani 1 1 d . . .
O6 O 0.2759(3) 0.5905(3) 0.51409(17) 0.0210(8) Uani 1 1 d . . .
O7 O 0.1813(3) 0.4555(3) 0.51379(18) 0.0247(9) Uani 1 1 d . . .
O8 O -0.1676(3) 0.4555(2) 0.15192(17) 0.0202(8) Uani 1 1 d . . .
O9 O -0.1711(3) 0.6053(2) 0.04828(16) 0.0179(8) Uani 1 1 d . . .
O10 O 0.0304(3) 0.6455(3) -0.00863(17) 0.0222(8) Uani 1 1 d . . .
O11 O 0.6279(3) -0.0996(3) 0.02987(19) 0.0235(8) Uani 1 1 d . . .
O12 O 0.7768(4) -0.0422(3) -0.06957(19) 0.0301(10) Uani 1 1 d . . .
O13 O 0.8691(4) 0.0994(3) -0.08076(19) 0.0334(10) Uani 1 1 d . . .
O14 O 1.0576(3) -0.1079(3) 0.47412(17) 0.0248(9) Uani 1 1 d . . .
O15 O 1.2591(3) -0.0613(3) 0.42658(17) 0.0234(8) Uani 1 1 d . . .
O16 O 1.2626(3) 0.0784(3) 0.31533(18) 0.0231(8) Uani 1 1 d . . .

loop_
_atom_site_aniso_label
_atom_site_aniso_U_11
_atom_site_aniso_U_22
_atom_site_aniso_U_33
_atom_site_aniso_U_23
_atom_site_aniso_U_13
_atom_site_aniso_U_12
C1 0.017(3) 0.015(2) 0.012(2) -0.006(2) -0.0068(19) -0.002(2)
C2 0.021(3) 0.017(3) 0.012(2) -0.005(2) -0.009(2) 0.001(2)
C3 0.025(3) 0.015(2) 0.011(2) -0.006(2) -0.008(2) -0.001(2)
C4 0.018(3) 0.018(3) 0.012(2) -0.008(2) -0.005(2) -0.004(2)
C5 0.021(3) 0.014(2) 0.011(2) -0.006(2) -0.003(2) -0.005(2)
C6 0.017(3) 0.016(2) 0.012(2) -0.007(2) -0.0046(19) -0.002(2)
C7 0.019(3) 0.020(3) 0.016(3) -0.012(2) -0.002(2) 0.000(2)
C8 0.014(2) 0.018(3) 0.019(3) -0.009(2) -0.004(2) 0.003(2)
C9 0.014(2) 0.014(2) 0.015(2) -0.005(2) -0.0062(19) 0.001(2)
C10 0.017(3) 0.016(2) 0.012(2) -0.005(2) -0.0044(19) 0.000(2)
C11 0.019(3) 0.015(2) 0.008(2) -0.0026(19) -0.0051(19) -0.003(2)
C12 0.016(3) 0.022(3) 0.015(3) -0.010(2) -0.010(2) 0.001(2)
C13 0.018(3) 0.022(3) 0.017(3) -0.010(2) -0.010(2) 0.002(2)
C14 0.019(3) 0.012(2) 0.012(2) -0.0033(19) -0.0061(19) -0.002(2)
C15 0.020(3) 0.012(2) 0.011(2) -0.0066(19) -0.0044(19) -0.001(2)
C16 0.017(2) 0.013(2) 0.009(2) -0.0056(19) -0.0020(19) -0.001(2)
C17 0.017(3) 0.018(3) 0.017(3) -0.009(2) -0.003(2) 0.001(2)
C18 0.015(2) 0.016(3) 0.017(3) -0.005(2) -0.006(2) 0.000(2)
C19 0.018(3) 0.013(2) 0.013(2) -0.004(2) -0.006(2) -0.001(2)
C20 0.019(3) 0.010(2) 0.012(2) -0.0027(19) -0.009(2) 0.001(2)
C21 0.018(3) 0.016(2) 0.012(2) -0.007(2) -0.006(2) 0.003(2)
C22 0.013(2) 0.016(2) 0.015(2) -0.006(2) -0.0041(19) -0.001(2)
C23 0.016(3) 0.014(2) 0.020(3) -0.010(2) -0.007(2) 0.000(2)
C24 0.017(3) 0.019(3) 0.015(2) -0.010(2) -0.008(2) 0.001(2)
C25 0.017(3) 0.025(3) 0.014(2) -0.010(2) -0.002(2) -0.004(2)
C26 0.024(3) 0.021(3) 0.021(3) -0.012(2) -0.006(2) -0.004(2)
C27 0.029(3) 0.026(3) 0.029(3) -0.016(3) 0.003(2) -0.011(2)
C28 0.025(3) 0.027(3) 0.028(3) -0.017(3) -0.004(2) 0.002(2)
C29 0.040(4) 0.052(4) 0.033(3) -0.025(3) 0.013(3) -0.028(3)
C30 0.016(3) 0.015(2) 0.013(2) -0.009(2) -0.0047(19) -0.001(2)
C31 0.020(3) 0.010(2) 0.015(2) -0.003(2) -0.008(2) 0.003(2)
C32 0.017(3) 0.016(2) 0.015(2) -0.006(2) -0.005(2) -0.002(2)
C33 0.015(2) 0.014(2) 0.014(2) -0.004(2) -0.0093(19) 0.003(2)
C34 0.018(3) 0.017(3) 0.010(2) -0.003(2) -0.0055(19) -0.001(2)
C35 0.017(3) 0.018(3) 0.011(2) -0.007(2) -0.0052(19) 0.000(2)
C36 0.018(3) 0.024(3) 0.022(3) 0.002(2) -0.005(2) -0.005(2)
C37 0.024(3) 0.016(3) 0.029(3) -0.008(2) -0.007(2) 0.005(2)
C38 0.026(3) 0.026(3) 0.022(3) 0.000(2) 0.001(2) -0.008(2)
C39 0.013(2) 0.019(3) 0.015(2) -0.010(2) -0.0100(19) 0.004(2)
C40 0.018(3) 0.018(3) 0.014(2) -0.010(2) -0.005(2) 0.000(2)
C41 0.018(3) 0.018(3) 0.024(3) -0.012(2) -0.009(2) 0.003(2)
C42 0.017(3) 0.031(3) 0.018(3) -0.016(2) -0.010(2) 0.005(2)
C43 0.022(3) 0.036(3) 0.014(3) -0.010(2) -0.005(2) -0.003(2)
C44 0.020(3) 0.027(3) 0.014(3) -0.008(2) -0.009(2) -0.003(2)
C45 0.025(3) 0.023(3) 0.039(3) -0.018(3) -0.007(3) -0.002(2)
C46 0.020(3) 0.047(4) 0.048(4) -0.036(3) 0.009(3) -0.002(3)
C47 0.075(6) 0.098(7) 0.025(4) -0.027(4) 0.018(4) -0.057(5)
C48 0.018(3) 0.014(2) 0.011(2) -0.006(2) -0.0066(19) 0.001(2)
C49 0.024(3) 0.015(3) 0.014(2) -0.003(2) -0.010(2) -0.001(2)
C50 0.020(3) 0.018(3) 0.016(3) -0.008(2) -0.007(2) -0.001(2)
C51 0.020(3) 0.016(3) 0.017(3) -0.007(2) -0.009(2) 0.002(2)
C52 0.028(3) 0.013(2) 0.010(2) -0.003(2) -0.005(2) -0.001(2)
C53 0.019(3) 0.015(2) 0.018(3) -0.007(2) -0.008(2) 0.001(2)
C54 0.027(3) 0.034(4) 0.034(4) 0.011(3) -0.007(3) -0.010(3)
C55 0.022(3) 0.028(3) 0.023(3) -0.005(2) 0.001(2) 0.004(2)
C56 0.027(3) 0.020(3) 0.022(3) 0.001(2) -0.006(2) 0.001(2)
C57 0.026(3) 0.026(3) 0.033(3) -0.007(3) -0.002(3) -0.006(3)
C58 0.033(4) 0.053(4) 0.025(3) -0.018(3) 0.000(3) 0.002(3)
C60 0.088(9) 0.059(7) 0.070(8) 0.021(6) -0.020(7) -0.038(7)
C61 0.078(7) 0.050(6) 0.044(6) -0.019(5) -0.026(5) 0.001(5)
Cl1 0.0318(8) 0.0322(8) 0.0568(10) -0.0183(8) 0.0024(7) -0.0114(7)
Cl2 0.0377(9) 0.0493(10) 0.0334(9) -0.0143(8) 0.0013(7) -0.0061(8)
Cl3 0.0343(9) 0.0341(9) 0.0473(10) 0.0029(7) -0.0125(7) -0.0055(7)
Cl4 0.0451(10) 0.0490(10) 0.0342(9) -0.0123(8) -0.0050(7) 0.0046(8)
Cl5 0.0374(9) 0.0586(11) 0.0351(9) -0.0200(8) -0.0074(7) 0.0033(8)
Cl6 0.0472(11) 0.0653(12) 0.0541(11) -0.0345(10) 0.0078(9) -0.0127(9)
Cl7 0.119(2) 0.0624(15) 0.0908(19) -0.0397(14) 0.0272(16) -0.0455(15)
C59 0.071(9) 0.059(7) 0.042(6) -0.017(5) 0.003(6) -0.031(7)
Cl8 0.188(10) 0.145(7) 0.170(9) -0.094(7) -0.083(7) -0.021(6)
C59B 0.071(9) 0.059(7) 0.042(6) -0.017(5) 0.003(6) -0.031(7)
Cl18 0.080(6) 0.32(2) 0.025(4) -0.017(6) 0.013(3) -0.110(9)
Cl9 0.0626(17) 0.183(4) 0.090(2) -0.018(2) -0.0020(15) -0.057(2)
Cl10 0.078(2) 0.101(3) 0.065(2) -0.0130(17) 0.0198(16) -0.0207(18)
Cl11 0.271(8) 0.228(7) 0.073(3) 0.015(3) -0.074(4) -0.153(6)
Cl12 0.209(6) 0.101(3) 0.209(6) -0.084(4) -0.131(5) 0.067(4)
Cl13 0.260(6) 0.123(3) 0.0469(18) -0.0150(19) -0.032(3) -0.116(4)
Cl14 0.096(3) 0.073(2) 0.117(3) -0.052(2) -0.022(2) 0.0257(19)
Cl15 0.102(3) 0.084(3) 0.082(2) -0.0029(19) 0.014(2) 0.014(2)
N1 0.013(2) 0.013(2) 0.0100(19) -0.0046(16) -0.0032(16) -0.0014(16)
N2 0.013(2) 0.014(2) 0.0097(19) -0.0083(16) -0.0048(16) 0.0026(16)
N3 0.015(2) 0.011(2) 0.013(2) -0.0040(16) -0.0064(16) 0.0006(16)
N4 0.012(2) 0.016(2) 0.013(2) -0.0085(17) -0.0063(16) 0.0021(16)
O1 0.042(2) 0.0191(19) 0.0127(18) -0.0034(15) -0.0070(17) -0.0055(17)
O2 0.035(2) 0.024(2) 0.0134(18) -0.0113(16) -0.0037(16) -0.0048(17)
O3 0.0200(19) 0.024(2) 0.0186(19) -0.0085(16) -0.0094(15) -0.0013(16)
O4 0.0189(19) 0.0163(18) 0.025(2) -0.0064(16) -0.0110(15) -0.0014(15)
O5 0.023(2) 0.023(2) 0.029(2) -0.0196(17) 0.0004(16) -0.0044(16)
O6 0.0219(19) 0.026(2) 0.0208(19) -0.0202(16) -0.0016(15) 0.0007(16)
O7 0.023(2) 0.038(2) 0.025(2) -0.0226(18) 0.0088(16) -0.0163(18)
O8 0.0159(18) 0.0172(18) 0.0218(19) 0.0008(15) -0.0064(15) -0.0023(15)
O9 0.0154(18) 0.0146(18) 0.0190(18) -0.0063(15) -0.0096(14) 0.0072(14)
O10 0.023(2) 0.0175(19) 0.0160(18) 0.0027(15) -0.0031(15) 0.0010(15)
O11 0.024(2) 0.021(2) 0.031(2) -0.0197(17) -0.0044(16) -0.0005(16)
O12 0.026(2) 0.040(2) 0.029(2) -0.027(2) -0.0062(17) 0.0051(18)
O13 0.036(2) 0.052(3) 0.019(2) -0.019(2) 0.0076(17) -0.018(2)
O14 0.025(2) 0.021(2) 0.0150(18) 0.0048(15) -0.0061(15) 0.0023(16)
O15 0.0184(19) 0.027(2) 0.0170(19) -0.0056(16) -0.0112(15) 0.0075(16)
O16 0.0184(19) 0.0207(19) 0.023(2) 0.0017(16) -0.0083(15) -0.0020(15)

loop_
_atom_type_symbol
_atom_type_description
_atom_type_scat_dispersion_real
_atom_type_scat_dispersion_imag
_atom_type_scat_source
C C 0.0033 0.0016 'International Tables Vol C Tables 4.2.6.8 and 6.1.1.4'
H H 0.0000 0.0000 'International Tables Vol C Tables 4.2.6.8 and 6.1.1.4'
N N 0.0061 0.0033 'International Tables Vol C Tables 4.2.6.8 and 6.1.1.4'
O O 0.0106 0.0060 'International Tables Vol C Tables 4.2.6.8 and 6.1.1.4'
Cl Cl 0.1484 0.1585 'International Tables Vol C Tables 4.2.6.8 and 6.1.1.4'

loop_
_geom_angle_atom_site_label_1
_geom_angle_atom_site_label_2
_geom_angle_atom_site_label_3
_geom_angle
N1 C1 C20 126.3(4)
N1 C1 C2 111.6(4)
C20 C1 C2 122.0(4)
O1 C2 C1 106.6(4)
O1 C2 C3 111.9(4)
C1 C2 C3 101.6(4)
O1 C2 H2 112.1
C1 C2 H2 112.1
C3 C2 H2 112.1
O2 C3 C4 115.0(4)
O2 C3 C2 110.9(4)
C4 C3 C2 101.7(4)
O2 C3 H3 109.6
C4 C3 H3 109.6
C2 C3 H3 109.6
N1 C4 C5 125.1(4)
N1 C4 C3 112.0(4)
C5 C4 C3 122.9(4)
C6 C5 C4 125.9(4)
C6 C5 C21 114.4(4)
C4 C5 C21 119.7(4)
N2 C6 C5 127.8(4)
N2 C6 C7 105.8(4)
C5 C6 C7 126.4(4)
C8 C7 C6 108.3(4)
C8 C7 H7 125.8
C6 C7 H7 125.8
C7 C8 C9 108.4(4)
C7 C8 H8 125.8
C9 C8 H8 125.8
N2 C9 C10 127.7(4)
N2 C9 C8 106.5(4)
C10 C9 C8 125.8(4)
C9 C10 C11 125.9(4)
C9 C10 C30 114.9(4)
C11 C10 C30 119.2(4)
N3 C11 C10 125.7(4)
N3 C11 C12 112.4(4)
C10 C11 C12 121.8(4)
O3 C12 C11 115.5(4)
O3 C12 C13 110.5(4)
C11 C12 C13 101.4(4)
O3 C12 H12 109.7
C11 C12 H12 109.7
C13 C12 H12 109.7
O4 C13 C14 106.3(4)
O4 C13 C12 111.6(4)
C14 C13 C12 101.3(4)
O4 C13 H13 112.3
C14 C13 H13 112.3
C12 C13 H13 112.3
N3 C14 C15 125.2(4)
N3 C14 C13 111.2(4)
C15 C14 C13 123.5(4)
C14 C15 C16 127.1(4)
C14 C15 C39 117.9(4)
C16 C15 C39 114.9(4)
N4 C16 C17 106.5(4)
N4 C16 C15 126.4(4)
C17 C16 C15 126.6(4)
C18 C17 C16 108.0(4)
C18 C17 H17 126.0
C16 C17 H17 126.0
C17 C18 C19 108.7(4)
C17 C18 H18 125.6
C19 C18 H18 125.6
N4 C19 C18 106.2(4)
N4 C19 C20 126.5(4)
C18 C19 C20 126.8(4)
C1 C20 C19 126.5(4)
C1 C20 C48 119.0(4)
C19 C20 C48 114.5(4)
C26 C21 C22 120.7(5)
C26 C21 C5 118.1(5)
C22 C21 C5 121.2(5)
C23 C22 C21 118.8(5)
C23 C22 H22 120.6
C21 C22 H22 120.6
O5 C23 C24 114.6(4)
O5 C23 C22 124.6(5)
C24 C23 C22 120.9(5)
C23 C24 O6 120.5(4)
C23 C24 C25 120.0(4)
O6 C24 C25 119.4(5)
O7 C25 C26 125.2(5)
O7 C25 C24 115.5(4)
C26 C25 C24 119.2(5)
C21 C26 C25 120.3(5)
C21 C26 H26 119.8
C25 C26 H26 119.8
O5 C27 H27A 109.5
O5 C27 H27B 109.5
H27A C27 H27B 109.5
O5 C27 H27C 109.5
H27A C27 H27C 109.5
H27B C27 H27C 109.5
O6 C28 H28A 109.5
O6 C28 H28B 109.5
H28A C28 H28B 109.5
O6 C28 H28C 109.5
H28A C28 H28C 109.5
H28B C28 H28C 109.5
O7 C29 H29A 109.5
O7 C29 H29B 109.5
H29A C29 H29B 109.5
O7 C29 H29C 109.5
H29A C29 H29C 109.5
H29B C29 H29C 109.5
C31 C30 C35 120.0(4)
C31 C30 C10 120.9(4)
C35 C30 C10 118.9(4)
C30 C31 C32 120.5(5)
C30 C31 H31 119.8
C32 C31 H31 119.8
O8 C32 C33 115.4(4)
O8 C32 C31 125.5(5)
C33 C32 C31 119.2(5)
C34 C33 O9 120.1(4)
C34 C33 C32 120.4(4)
O9 C33 C32 119.4(4)
O10 C34 C33 115.0(4)
O10 C34 C35 124.5(5)
C33 C34 C35 120.4(5)
C34 C35 C30 119.4(5)
C34 C35 H35 120.3
C30 C35 H35 120.3
O8 C36 H36A 109.5
O8 C36 H36B 109.5
H36A C36 H36B 109.5
O8 C36 H36C 109.5
H36A C36 H36C 109.5
H36B C36 H36C 109.5
O9 C37 H37A 109.5
O9 C37 H37B 109.5
H37A C37 H37B 109.5
O9 C37 H37C 109.5
H37A C37 H37C 109.5
H37B C37 H37C 109.5
O10 C38 H38A 109.5
O10 C38 H38B 109.5
H38A C38 H38B 109.5
O10 C38 H38C 109.5
H38A C38 H38C 109.5
H38B C38 H38C 109.5
C40 C39 C44 121.1(5)
C40 C39 C15 118.7(5)
C44 C39 C15 120.1(5)
C39 C40 C41 119.2(5)
C39 C40 H40 120.4
C41 C40 H40 120.4
O11 C41 C42 116.4(4)
O11 C41 C40 123.0(5)
C42 C41 C40 120.6(5)
C41 C42 O12 120.4(5)
C41 C42 C43 119.9(5)
O12 C42 C43 119.6(5)
O13 C43 C42 115.7(5)
O13 C43 C44 124.2(5)
C42 C43 C44 120.0(5)
C39 C44 C43 119.2(5)
C39 C44 H44 120.4
C43 C44 H44 120.4
O11 C45 H45A 109.5
O11 C45 H45B 109.5
H45A C45 H45B 109.5
O11 C45 H45C 109.5
H45A C45 H45C 109.5
H45B C45 H45C 109.5
O12 C46 H46A 109.5
O12 C46 H46B 109.5
H46A C46 H46B 109.5
O12 C46 H46C 109.5
H46A C46 H46C 109.5
H46B C46 H46C 109.5
O13 C47 H47A 109.5
O13 C47 H47B 109.5
H47A C47 H47B 109.5
O13 C47 H47C 109.5
H47A C47 H47C 109.5
H47B C47 H47C 109.5
C49 C48 C53 120.0(4)
C49 C48 C20 121.0(4)
C53 C48 C20 119.0(5)
C48 C49 C50 120.1(5)
C48 C49 H49 119.9
C50 C49 H49 119.9
O16 C50 C49 124.8(5)
O16 C50 C51 115.1(4)
C49 C50 C51 120.1(5)
C52 C51 O15 119.3(5)
C52 C51 C50 119.6(5)
O15 C51 C50 120.9(5)
O14 C52 C51 115.5(4)
O14 C52 C53 124.0(5)
C51 C52 C53 120.6(5)
C48 C53 C52 119.6(5)
C48 C53 H53 120.2
C52 C53 H53 120.2
O16 C54 H54A 109.5
O16 C54 H54B 109.5
H54A C54 H54B 109.5
O16 C54 H54C 109.5
H54A C54 H54C 109.5
H54B C54 H54C 109.5
O15 C55 H55A 109.5
O15 C55 H55B 109.5
H55A C55 H55B 109.5
O15 C55 H55C 109.5
H55A C55 H55C 109.5
H55B C55 H55C 109.5
O14 C56 H56A 109.5
O14 C56 H56B 109.5
H56A C56 H56B 109.5
O14 C56 H56C 109.5
H56A C56 H56C 109.5
H56B C56 H56C 109.5
Cl1 C57 Cl3 111.2(3)
Cl1 C57 Cl2 110.4(3)
Cl3 C57 Cl2 109.4(3)
Cl1 C57 H57 108.6
Cl3 C57 H57 108.6
Cl2 C57 H57 108.6
Cl6 C58 Cl4 110.7(4)
Cl6 C58 Cl5 110.0(4)
Cl4 C58 Cl5 109.9(4)
Cl6 C58 H58 108.7
Cl4 C58 H58 108.7
Cl5 C58 H58 108.7
Cl10 C60 Cl11 115.0(9)
Cl10 C60 Cl12 110.1(7)
Cl11 C60 Cl12 109.5(7)
Cl10 C60 H60 107.3
Cl11 C60 H60 107.3
Cl12 C60 H60 107.3
Cl13 C61 Cl15 111.3(6)
Cl13 C61 Cl14 109.7(7)
Cl15 C61 Cl14 112.6(6)
Cl13 C61 H61 107.7
Cl15 C61 H61 107.7
Cl14 C61 H61 107.7
Cl7 C59 Cl8 109.8(9)
Cl7 C59 Cl9 113.6(8)
Cl8 C59 Cl9 114.7(10)
Cl7 C59 H59 106.0
Cl8 C59 H59 106.0
Cl9 C59 H59 106.0
Cl9 C59B Cl18 129.0(17)
Cl9 C59B Cl7 103.1(11)
Cl18 C59B Cl7 103.7(12)
Cl9 C59B H59B 106.4
Cl18 C59B H59B 106.4
Cl7 C59B H59B 106.4
C4 N1 C1 108.8(4)
C9 N2 C6 111.0(4)
C9 N2 H2A 124.5
C6 N2 H2A 124.5
C11 N3 C14 108.8(4)
C16 N4 C19 110.5(4)
C16 N4 H4 124.7
C19 N4 H4 124.7
C2 O1 H1 109.5
C3 O2 H2B 109.5
C12 O3 H3A 109.5
C13 O4 H4B 109.5
C23 O5 C27 117.8(4)
C24 O6 C28 111.7(4)
C25 O7 C29 116.1(4)
C32 O8 C36 117.1(4)
C33 O9 C37 111.7(4)
C34 O10 C38 117.0(4)
C41 O11 C45 116.3(4)
C42 O12 C46 113.2(4)
C43 O13 C47 117.6(5)
C52 O14 C56 116.5(4)
C51 O15 C55 115.5(4)
C50 O16 C54 117.4(4)

loop_
_geom_bond_atom_site_label_1
_geom_bond_atom_site_label_2
_geom_bond_distance
C1 N1 1.359(6)
C1 C20 1.393(7)
C1 C2 1.524(6)
C2 O1 1.420(6)
C2 C3 1.532(7)
C2 H2 1.0000
C3 O2 1.412(6)
C3 C4 1.529(6)
C3 H3 1.0000
C4 N1 1.352(6)
C4 C5 1.401(7)
C5 C6 1.395(7)
C5 C21 1.511(7)
C6 N2 1.374(6)
C6 C7 1.438(7)
C7 C8 1.360(7)
C7 H7 0.9500
C8 C9 1.424(7)
C8 H8 0.9500
C9 N2 1.372(6)
C9 C10 1.397(7)
C10 C11 1.409(7)
C10 C30 1.489(7)
C11 N3 1.339(6)
C11 C12 1.524(6)
C12 O3 1.422(6)
C12 C13 1.540(7)
C12 H12 1.0000
C13 O4 1.431(7)
C13 C14 1.516(7)
C13 H13 1.0000
C14 N3 1.369(6)
C14 C15 1.379(7)
C15 C16 1.414(7)
C15 C39 1.518(6)
C16 N4 1.374(6)
C16 C17 1.408(7)
C17 C18 1.377(7)
C17 H17 0.9500
C18 C19 1.402(7)
C18 H18 0.9500
C19 N4 1.378(6)
C19 C20 1.421(7)
C20 C48 1.503(6)
C21 C26 1.380(8)
C21 C22 1.396(7)
C22 C23 1.395(7)
C22 H22 0.9500
C23 O5 1.371(6)
C23 C24 1.379(7)
C24 O6 1.390(6)
C24 C25 1.401(7)
C25 O7 1.368(6)
C25 C26 1.394(7)
C26 H26 0.9500
C27 O5 1.429(7)
C27 H27A 0.9800
C27 H27B 0.9800
C27 H27C 0.9800
C28 O6 1.437(6)
C28 H28A 0.9800
C28 H28B 0.9800
C28 H28C 0.9800
C29 O7 1.437(7)
C29 H29A 0.9800
C29 H29B 0.9800
C29 H29C 0.9800
C30 C31 1.383(7)
C30 C35 1.407(7)
C31 C32 1.399(7)
C31 H31 0.9500
C32 O8 1.357(6)
C32 C33 1.399(7)
C33 C34 1.383(7)
C33 O9 1.388(6)
C34 O10 1.375(6)
C34 C35 1.392(7)
C35 H35 0.9500
C36 O8 1.436(6)
C36 H36A 0.9800
C36 H36B 0.9800
C36 H36C 0.9800
C37 O9 1.440(6)
C37 H37A 0.9800
C37 H37B 0.9800
C37 H37C 0.9800
C38 O10 1.422(7)
C38 H38A 0.9800
C38 H38B 0.9800
C38 H38C 0.9800
C39 C40 1.383(7)
C39 C44 1.386(8)
C40 C41 1.397(7)
C40 H40 0.9500
C41 O11 1.378(6)
C41 C42 1.380(8)
C42 O12 1.389(6)
C42 C43 1.393(8)
C43 O13 1.373(7)
C43 C44 1.400(7)
C44 H44 0.9500
C45 O11 1.431(7)
C45 H45A 0.9800
C45 H45B 0.9800
C45 H45C 0.9800
C46 O12 1.446(7)
C46 H46A 0.9800
C46 H46B 0.9800
C46 H46C 0.9800
C47 O13 1.430(9)
C47 H47A 0.9800
C47 H47B 0.9800
C47 H47C 0.9800
C48 C49 1.388(7)
C48 C53 1.392(7)
C49 C50 1.390(7)
C49 H49 0.9500
C50 O16 1.363(6)
C50 C51 1.395(7)
C51 C52 1.383(8)
C51 O15 1.390(6)
C52 O14 1.369(6)
C52 C53 1.396(7)
C53 H53 0.9500
C54 O16 1.429(7)
C54 H54A 0.9800
C54 H54B 0.9800
C54 H54C 0.9800
C55 O15 1.445(7)
C55 H55A 0.9800
C55 H55B 0.9800
C55 H55C 0.9800
C56 O14 1.426(7)
C56 H56A 0.9800
C56 H56B 0.9800
C56 H56C 0.9800
C57 Cl1 1.740(6)
C57 Cl3 1.769(6)
C57 Cl2 1.770(6)
C57 H57 1.0000
C58 Cl6 1.753(8)
C58 Cl4 1.759(7)
C58 Cl5 1.773(7)
C58 H58 1.0000
C60 Cl10 1.694(13)
C60 Cl11 1.711(12)
C60 Cl12 1.789(15)
C60 H60 1.0000
C61 Cl13 1.709(12)
C61 Cl15 1.715(12)
C61 Cl14 1.748(10)
C61 H61 1.0000
Cl7 C59 1.627(15)
Cl7 C59B 2.13(2)
C59 Cl8 1.752(17)
C59 Cl9 1.828(15)
C59 H59 1.0000
C59B Cl9 1.53(2)
C59B Cl18 1.62(2)
C59B H59B 1.0000
N2 H2A 0.8800
N4 H4 0.8800
O1 H1 0.8400
O2 H2B 0.8400
O3 H3A 0.8400
O4 H4B 0.8400

loop_
_geom_torsion_atom_site_label_1
_geom_torsion_atom_site_label_2
_geom_torsion_atom_site_label_3
_geom_torsion_atom_site_label_4
_geom_torsion
N1 C1 C2 O1 97.6(5)
C20 C1 C2 O1 -79.4(6)
N1 C1 C2 C3 -19.7(5)
C20 C1 C2 C3 163.3(5)
O1 C2 C3 O2 28.8(6)
C1 C2 C3 O2 142.2(4)
O1 C2 C3 C4 -94.0(5)
C1 C2 C3 C4 19.4(5)
O2 C3 C4 N1 -135.5(4)
C2 C3 C4 N1 -15.6(6)
O2 C3 C4 C5 45.4(7)
C2 C3 C4 C5 165.3(5)
N1 C4 C5 C6 4.3(8)
C3 C4 C5 C6 -176.8(5)
N1 C4 C5 C21 -177.5(5)
C3 C4 C5 C21 1.5(7)
C4 C5 C6 N2 4.7(9)
C21 C5 C6 N2 -173.7(5)
C4 C5 C6 C7 -175.2(5)
C21 C5 C6 C7 6.4(8)
N2 C6 C7 C8 0.7(6)
C5 C6 C7 C8 -179.3(5)
C6 C7 C8 C9 -0.3(6)
C7 C8 C9 N2 -0.3(6)
C7 C8 C9 C10 179.9(5)
N2 C9 C10 C11 -2.9(9)
C8 C9 C10 C11 176.8(5)
N2 C9 C10 C30 178.2(5)
C8 C9 C10 C30 -2.1(8)
C9 C10 C11 N3 -6.6(9)
C30 C10 C11 N3 172.2(5)
C9 C10 C11 C12 178.7(5)
C30 C10 C11 C12 -2.5(7)
N3 C11 C12 O3 135.0(4)
C10 C11 C12 O3 -49.7(7)
N3 C11 C12 C13 15.5(6)
C10 C11 C12 C13 -169.2(5)
O3 C12 C13 O4 -30.7(5)
C11 C12 C13 O4 92.3(5)
O3 C12 C13 C14 -143.5(4)
C11 C12 C13 C14 -20.5(5)
O4 C13 C14 N3 -95.1(5)
C12 C13 C14 N3 21.6(5)
O4 C13 C14 C15 81.9(6)
C12 C13 C14 C15 -161.5(5)
N3 C14 C15 C16 9.5(8)
C13 C14 C15 C16 -167.0(5)
N3 C14 C15 C39 -173.4(5)
C13 C14 C15 C39 10.1(7)
C14 C15 C16 N4 1.2(9)
C39 C15 C16 N4 -176.0(5)
C14 C15 C16 C17 171.7(5)
C39 C15 C16 C17 -5.4(7)
N4 C16 C17 C18 1.6(6)
C15 C16 C17 C18 -170.5(5)
C16 C17 C18 C19 -0.7(6)
C17 C18 C19 N4 -0.4(6)
C17 C18 C19 C20 171.8(5)
N1 C1 C20 C19 -5.5(8)
C2 C1 C20 C19 171.0(5)
N1 C1 C20 C48 175.1(5)
C2 C1 C20 C48 -8.4(7)
N4 C19 C20 C1 -6.0(9)
C18 C19 C20 C1 -176.6(5)
N4 C19 C20 C48 173.5(5)
C18 C19 C20 C48 2.8(8)
C6 C5 C21 C26 68.9(6)
C4 C5 C21 C26 -109.6(6)
C6 C5 C21 C22 -109.6(5)
C4 C5 C21 C22 72.0(6)
C26 C21 C22 C23 -1.0(7)
C5 C21 C22 C23 177.4(4)
C21 C22 C23 O5 -178.8(4)
C21 C22 C23 C24 0.3(7)
O5 C23 C24 O6 -1.4(7)
C22 C23 C24 O6 179.4(4)
O5 C23 C24 C25 179.3(4)
C22 C23 C24 C25 0.1(7)
C23 C24 C25 O7 179.8(4)
O6 C24 C25 O7 0.5(7)
C23 C24 C25 C26 0.2(7)
O6 C24 C25 C26 -179.1(4)
C22 C21 C26 C25 1.4(8)
C5 C21 C26 C25 -177.1(5)
O7 C25 C26 C21 179.5(5)
C24 C25 C26 C21 -1.0(8)
C9 C10 C30 C31 -77.9(6)
C11 C10 C30 C31 103.1(6)
C9 C10 C30 C35 97.6(6)
C11 C10 C30 C35 -81.3(6)
C35 C30 C31 C32 -0.7(7)
C10 C30 C31 C32 174.8(4)
C30 C31 C32 O8 179.2(5)
C30 C31 C32 C33 -1.0(7)
O8 C32 C33 C34 -178.2(4)
C31 C32 C33 C34 2.0(7)
O8 C32 C33 O9 1.6(7)
C31 C32 C33 O9 -178.2(4)
O9 C33 C34 O10 0.7(7)
C32 C33 C34 O10 -179.6(4)
O9 C33 C34 C35 179.0(4)
C32 C33 C34 C35 -1.2(7)
O10 C34 C35 C30 177.7(4)
C33 C34 C35 C30 -0.5(7)
C31 C30 C35 C34 1.4(7)
C10 C30 C35 C34 -174.1(4)
C14 C15 C39 C40 -66.9(6)
C16 C15 C39 C40 110.5(5)
C14 C15 C39 C44 112.6(5)
C16 C15 C39 C44 -69.9(6)
C44 C39 C40 C41 -2.3(7)
C15 C39 C40 C41 177.3(4)
C39 C40 C41 O11 -176.1(4)
C39 C40 C41 C42 2.5(7)
O11 C41 C42 O12 2.7(7)
C40 C41 C42 O12 -176.0(4)
O11 C41 C42 C43 177.2(4)
C40 C41 C42 C43 -1.5(7)
C41 C42 C43 O13 -179.8(5)
O12 C42 C43 O13 -5.2(7)
C41 C42 C43 C44 0.1(8)
O12 C42 C43 C44 174.7(5)
C40 C39 C44 C43 0.9(7)
C15 C39 C44 C43 -178.6(4)
O13 C43 C44 C39 -180.0(5)
C42 C43 C44 C39 0.2(7)
C1 C20 C48 C49 -110.5(6)
C19 C20 C48 C49 70.0(6)
C1 C20 C48 C53 69.6(6)
C19 C20 C48 C53 -109.8(5)
C53 C48 C49 C50 -0.2(7)
C20 C48 C49 C50 180.0(4)
C48 C49 C50 O16 179.6(5)
C48 C49 C50 C51 -1.4(7)
O16 C50 C51 C52 179.9(4)
C49 C50 C51 C52 0.8(7)
O16 C50 C51 O15 5.6(7)
C49 C50 C51 O15 -173.4(5)
O15 C51 C52 O14 -3.8(7)
C50 C51 C52 O14 -178.1(4)
O15 C51 C52 C53 175.8(4)
C50 C51 C52 C53 1.5(7)
C49 C48 C53 C52 2.4(7)
C20 C48 C53 C52 -177.7(4)
O14 C52 C53 C48 176.4(4)
C51 C52 C53 C48 -3.1(7)
C59B Cl7 C59 Cl8 69.5(17)
C59B Cl7 C59 Cl9 -60.4(16)
C59 Cl7 C59B Cl9 78.6(18)
C59 Cl7 C59B Cl18 -57.6(17)
Cl18 C59B Cl9 C59 75(2)
Cl7 C59B Cl9 C59 -45.6(13)
Cl7 C59 Cl9 C59B 95.6(19)
Cl8 C59 Cl9 C59B -31.8(16)
C5 C4 N1 C1 -177.3(5)
C3 C4 N1 C1 3.6(6)
C20 C1 N1 C4 -172.6(5)
C2 C1 N1 C4 10.5(6)
C10 C9 N2 C6 -179.4(5)
C8 C9 N2 C6 0.8(6)
C5 C6 N2 C9 179.1(5)
C7 C6 N2 C9 -1.0(6)
C10 C11 N3 C14 -177.4(5)
C12 C11 N3 C14 -2.3(6)
C15 C14 N3 C11 170.4(5)
C13 C14 N3 C11 -12.8(6)
C17 C16 N4 C19 -1.9(6)
C15 C16 N4 C19 170.2(5)
C18 C19 N4 C16 1.5(6)
C20 C19 N4 C16 -170.7(5)
C24 C23 O5 C27 -179.5(4)
C22 C23 O5 C27 -0.4(7)
C23 C24 O6 C28 88.5(6)
C25 C24 O6 C28 -92.2(6)
C26 C25 O7 C29 -3.1(8)
C24 C25 O7 C29 177.4(5)
C33 C32 O8 C36 170.2(4)
C31 C32 O8 C36 -10.0(7)
C34 C33 O9 C37 -92.8(6)
C32 C33 O9 C37 87.5(5)
C33 C34 O10 C38 -175.1(5)
C35 C34 O10 C38 6.6(7)
C42 C41 O11 C45 -178.0(4)
C40 C41 O11 C45 0.6(7)
C41 C42 O12 C46 -102.0(6)
C43 C42 O12 C46 83.4(6)
C42 C43 O13 C47 175.0(6)
C44 C43 O13 C47 -4.9(8)
C51 C52 O14 C56 177.1(5)
C53 C52 O14 C56 -2.5(7)
C52 C51 O15 C55 115.2(5)
C50 C51 O15 C55 -70.6(6)
C49 C50 O16 C54 0.8(8)
C51 C50 O16 C54 -178.3(5)
